data_7126849
loop_
_publ_author_name
'Yakiyama, Yumi'
'Fujinaka, Takahisa'
'Nishimura, Mio'
'Seki, Ryotaro'
'Sakurai, Hidehiro'

_publ_section_title
;
 Control by one drop of solvent: selective preparation of guest
 release/trap-triggered interconvertible molecular crystals.
;
_journal_issue 67
_journal_name_full 'Chemical communications (Cambridge, England)'
_journal_page_first 9687
_journal_page_last 9690
_journal_paper_doi 10.1039/d0cc03408h
_journal_volume 56
_journal_year 2020
_chemical_formula_moiety 'C14 H8 N O2, C0.86 O0.21'
_chemical_formula_sum 'C14.86 H8 N O2.21'
_chemical_formula_weight 235.92
_space_group_crystal_system monoclinic
_space_group_IT_number 15
_space_group_name_Hall '-C 2yc'
_space_group_name_H-M_alt 'C 1 2/c 1'
_atom_sites_solution_hydrogens geom
_atom_sites_solution_primary dual
_audit_creation_date 2018-12-25
_audit_creation_method
;
Olex2 1.2
(compiled 2018.05.29 svn.r3508 for OlexSys, GUI svn.r5506)
;
_audit_update_record
;
2020-04-16 deposited with the CCDC.	2020-07-07 downloaded from the CCDC.
;
_cell_angle_alpha 90
_cell_angle_beta 97.025(2)
_cell_angle_gamma 90
_cell_formula_units_Z 8
_cell_length_a 15.5901(3)
_cell_length_b 18.1053(4)
_cell_length_c 8.5158(2)
_cell_measurement_reflns_used 20330
_cell_measurement_temperature 100(2)
_cell_measurement_theta_max 31.0820
_cell_measurement_theta_min 2.2530
_cell_volume 2385.65(9)
_computing_cell_refinement 'CrysAlisPro 1.171.39.46e (Rigaku OD, 2018)'
_computing_data_collection 'CrysAlisPro 1.171.39.46e (Rigaku OD, 2018)'
_computing_data_reduction 'CrysAlisPro 1.171.39.46e (Rigaku OD, 2018)'
_computing_molecular_graphics 'Olex2 (Dolomanov et al., 2009)'
_computing_publication_material 'Olex2 (Dolomanov et al., 2009)'
_computing_structure_refinement 'ShelXL (Sheldrick, 2015)'
_computing_structure_solution 'ShelXT (Sheldrick, 2015)'
_diffrn_ambient_temperature 100
_diffrn_detector 'CCD plate'
_diffrn_detector_type HyPix
_diffrn_measured_fraction_theta_full 0.997
_diffrn_measured_fraction_theta_max 0.876
_diffrn_measurement_details
;
List of Runs (angles in degrees, time in seconds):

  # Type    Start    End  Width  t~exp~   \w     \q     \k     \f   Frames
#--------------------------------------------------------------------------
  1  \w    -18.00  38.00   0.50   13.45    --   -5.26  19.00   0.00  112
  2  \w    -18.00  68.00   0.50   13.45    --   -5.26  37.00  32.97  172
  3  \w    -18.00  69.00   0.50   13.45    --   -5.26  31.00 -71.25  174
  4  \w    -26.00  27.00   0.50   13.45    --   -5.26 -99.00 120.00  106
  5  \w    -18.00  66.00   0.50   13.45    --   -5.26  19.00  90.00  168
  6  \w    -26.00  28.00   0.50   13.45    --   -5.26 -99.00 -60.00  108
  7  \w    -48.00  25.00   0.50   13.45    --   -5.26   7.00-128.52  146
  8  \w    -18.00  53.00   0.50   13.45    --   -5.26  19.00-120.00  142
  9  \w    -47.00  -2.00   0.50   13.45    --   -5.26 113.00 -88.71   90
 10  \w    -18.00  62.00   0.50   13.45    --   -5.26  32.00 125.71  160
;
_diffrn_measurement_device 'four-circle diffractometer'
_diffrn_measurement_device_type 'XtaLAB Synergy, Single source at offset/far, HyPix'
_diffrn_measurement_method '\w scans'
_diffrn_orient_matrix_type 'CrysAlisPro convention (1999,Acta A55,543-557)'
_diffrn_orient_matrix_UB_11 -0.0377585000
_diffrn_orient_matrix_UB_12 -0.0116876000
_diffrn_orient_matrix_UB_13 0.0317045000
_diffrn_orient_matrix_UB_21 0.0142420000
_diffrn_orient_matrix_UB_22 -0.0371941000
_diffrn_orient_matrix_UB_23 -0.0014955000
_diffrn_orient_matrix_UB_31 0.0217231000
_diffrn_orient_matrix_UB_32 0.0040563000
_diffrn_orient_matrix_UB_33 0.0776480000
_diffrn_radiation_monochromator mirror
_diffrn_radiation_probe x-ray
_diffrn_radiation_type MoK\a
_diffrn_radiation_wavelength 0.71073
_diffrn_reflns_av_R_equivalents 0.0267
_diffrn_reflns_av_unetI/netI 0.0142
_diffrn_reflns_Laue_measured_fraction_full 0.997
_diffrn_reflns_Laue_measured_fraction_max 0.876
_diffrn_reflns_limit_h_max 22
_diffrn_reflns_limit_h_min -21
_diffrn_reflns_limit_k_max 23
_diffrn_reflns_limit_k_min -25
_diffrn_reflns_limit_l_max 11
_diffrn_reflns_limit_l_min -11
_diffrn_reflns_number 29531
_diffrn_reflns_point_group_measured_fraction_full 0.997
_diffrn_reflns_point_group_measured_fraction_max 0.876
_diffrn_reflns_theta_full 25.242
_diffrn_reflns_theta_max 30.885
_diffrn_reflns_theta_min 2.250
_diffrn_source 'micro-focus sealed X-ray tube'
_diffrn_source_type 'PhotonJet (Mo) X-ray Source'
_exptl_absorpt_coefficient_mu 0.090
_exptl_absorpt_correction_T_max 1.00000
_exptl_absorpt_correction_T_min 0.81946
_exptl_absorpt_correction_type multi-scan
_exptl_absorpt_process_details
;
CrysAlisPro 1.171.39.46e (Rigaku Oxford Diffraction, 2018)
Empirical absorption correction using spherical harmonics,
 implemented in SCALE3 ABSPACK scaling algorithm.
;
_exptl_crystal_colour yellow
_exptl_crystal_colour_primary yellow
_exptl_crystal_density_diffrn 1.314
_exptl_crystal_description block
_exptl_crystal_F_000 975
_exptl_crystal_size_max 0.28
_exptl_crystal_size_mid 0.16
_exptl_crystal_size_min 0.15
_refine_diff_density_max 0.743
_refine_diff_density_min -0.233
_refine_diff_density_rms 0.100
_refine_ls_extinction_method none
_refine_ls_goodness_of_fit_ref 1.122
_refine_ls_hydrogen_treatment constr
_refine_ls_matrix_type full
_refine_ls_number_parameters 176
_refine_ls_number_reflns 3302
_refine_ls_number_restraints 0
_refine_ls_restrained_S_all 1.122
_refine_ls_R_factor_all 0.0595
_refine_ls_R_factor_gt 0.0551
_refine_ls_shift/su_max 0.000
_refine_ls_shift/su_mean 0.000
_refine_ls_structure_factor_coef Fsqd
_refine_ls_weighting_details 'w=1/[\s^2^(Fo^2^)+(0.1032P)^2^+1.7412P] where P=(Fo^2^+2Fc^2^)/3'
_refine_ls_weighting_scheme calc
_refine_ls_wR_factor_gt 0.1661
_refine_ls_wR_factor_ref 0.1702
_reflns_Friedel_coverage 0.000
_reflns_number_gt 2943
_reflns_number_total 3302
_reflns_threshold_expression 'I > 2\s(I)'
_cod_data_source_file d0cc03408h2.cif
_cod_data_source_block 1a-t-BuOH
_cod_depositor_comments 'Adding full bibliography for 7126838--7126851.cif.'
_cod_database_code 7126849
_shelx_shelxl_version_number 2018/3
_shelx_space_group_comment
;
The symmetry employed for this shelxl refinement is uniquely defined
by the following loop, which should always be used as a source of
symmetry information in preference to the above space-group names.
They are only intended as comments.
;
_shelx_estimated_absorpt_t_max 0.987
_shelx_estimated_absorpt_t_min 0.975
_reflns_odcompleteness_completeness 99.96
_reflns_odcompleteness_iscentric 1
_reflns_odcompleteness_theta 26.32
_olex2_refinement_description
;
1. Fixed Uiso
 At 1.2 times of:
  All C(H) groups
2. Others
 Fixed Sof: C1S(0.33333) C4S(0.1) C3S(0.15)
3.a Aromatic/amide H refined with riding coordinates:
 C7(H7), C11(H11), C13(H13), C10(H10), C4(H4), C6(H6), C14(H14), C5(H5)
;
_olex2_exptl_crystal_mounting_method Litholoop
_olex2_submission_special_instructions 'No special instructions were received'
_oxdiff_exptl_absorpt_empirical_details
;
Empirical correction (ABSPACK) includes:
- Absorption correction using spherical harmonics
- Frame scaling
;
_oxdiff_exptl_absorpt_empirical_full_max 1.199
_oxdiff_exptl_absorpt_empirical_full_min 0.749

loop_
_space_group_symop_operation_xyz
'x, y, z'
'-x, y, -z+1/2'
'x+1/2, y+1/2, z'
'-x+1/2, y+1/2, -z+1/2'
'-x, -y, -z'
'x, -y, z-1/2'
'-x+1/2, -y+1/2, -z'
'x+1/2, -y+1/2, z-1/2'

loop_
_atom_site_label
_atom_site_type_symbol
_atom_site_fract_x
_atom_site_fract_y
_atom_site_fract_z
_atom_site_U_iso_or_equiv
_atom_site_adp_type
_atom_site_occupancy
_atom_site_site_symmetry_order
_atom_site_calc_flag
_atom_site_refinement_flags_posn
_atom_site_refinement_flags_adp
_atom_site_refinement_flags_occupancy
_atom_site_disorder_assembly
_atom_site_disorder_group
O2 O 0.50708(6) 0.61853(5) 0.54819(10) 0.0212(2) Uani 1 1 d . . . . .
O1 O 0.40312(7) 0.77308(5) 0.12177(11) 0.0258(2) Uani 1 1 d . . . . .
N1 N 0.27705(9) 0.49102(8) 0.11530(16) 0.0327(3) Uani 1 1 d . . . . .
C9 C 0.46491(8) 0.66351(6) 0.46664(14) 0.0167(3) Uani 1 1 d . . . . .
C8 C 0.41212(8) 0.72331(7) 0.52248(14) 0.0187(3) Uani 1 1 d . . . . .
C3 C 0.38040(8) 0.76921(7) 0.39709(15) 0.0203(3) Uani 1 1 d . . . . .
C1 C 0.45537(8) 0.66680(6) 0.28355(14) 0.0162(2) Uani 1 1 d . . . . .
C12 C 0.39342(8) 0.60478(7) 0.22134(14) 0.0176(3) Uani 1 1 d . . . . .
C2 C 0.41034(8) 0.74230(7) 0.24934(14) 0.0187(3) Uani 1 1 d . . . . .
C7 C 0.39472(9) 0.73716(8) 0.67641(15) 0.0221(3) Uani 1 1 d . . . . .
H7 H 0.415872 0.705527 0.761431 0.027 Uiso 1 1 calc R . . . .
C11 C 0.32309(9) 0.61759(8) 0.10606(16) 0.0231(3) Uani 1 1 d . . . . .
H11 H 0.313716 0.665207 0.060303 0.028 Uiso 1 1 calc R . . . .
C13 C 0.40316(9) 0.53336(7) 0.28157(16) 0.0225(3) Uani 1 1 d . . . . .
H13 H 0.449057 0.521915 0.361849 0.027 Uiso 1 1 calc R . . . .
C10 C 0.26713(9) 0.55980(9) 0.05932(17) 0.0299(3) Uani 1 1 d . . . . .
H10 H 0.218873 0.569804 -0.017089 0.036 Uiso 1 1 calc R . . . .
C4 C 0.33070(10) 0.83090(8) 0.42157(17) 0.0275(3) Uani 1 1 d . . . . .
H4 H 0.309210 0.862343 0.336445 0.033 Uiso 1 1 calc R . . . .
C6 C 0.34530(10) 0.79893(9) 0.70075(17) 0.0283(3) Uani 1 1 d . . . . .
H6 H 0.332839 0.810115 0.804579 0.034 Uiso 1 1 calc R . . . .
C14 C 0.34510(10) 0.47919(8) 0.22299(18) 0.0286(3) Uani 1 1 d . . . . .
H14 H 0.354445 0.430363 0.262231 0.034 Uiso 1 1 calc R . . . .
C5 C 0.31357(11) 0.84492(9) 0.57534(18) 0.0311(3) Uani 1 1 d . . . . .
H5 H 0.279588 0.886637 0.595398 0.037 Uiso 1 1 calc R . . . .
C2S C 0.4723(5) 0.9299(4) 0.1014(12) 0.045(3) Uiso 0.277(11) 1 d . . . . .
O1S O 0.4733(5) 0.9244(4) -0.0807(10) 0.052(3) Uiso 0.211(8) 1 d . . . . .
C1S C 0.4706(5) 0.9272(4) 0.0145(14) 0.0565(16) Uiso 0.3333 1 d . . P . .
C4S C 0.4101(15) 0.9985(13) 0.267(3) 0.053(5) Uiso 0.1 1 d . . P . .
C3S C 0.4755(10) 0.9405(9) 0.181(2) 0.053(3) Uiso 0.15 1 d . . P . .

loop_
_atom_site_aniso_label
_atom_site_aniso_U_11
_atom_site_aniso_U_22
_atom_site_aniso_U_33
_atom_site_aniso_U_23
_atom_site_aniso_U_13
_atom_site_aniso_U_12
O2 0.0256(5) 0.0195(5) 0.0183(4) 0.0021(3) 0.0016(3) 0.0051(3)
O1 0.0343(5) 0.0230(5) 0.0198(5) 0.0051(3) 0.0020(4) 0.0042(4)
N1 0.0327(7) 0.0334(7) 0.0328(7) -0.0095(5) 0.0079(5) -0.0132(5)
C9 0.0184(5) 0.0160(5) 0.0159(5) -0.0003(4) 0.0025(4) -0.0002(4)
C8 0.0198(5) 0.0177(6) 0.0185(6) -0.0004(4) 0.0025(4) 0.0022(4)
C3 0.0218(6) 0.0197(6) 0.0193(6) 0.0004(4) 0.0017(4) 0.0038(4)
C1 0.0189(5) 0.0147(5) 0.0150(5) 0.0005(4) 0.0016(4) 0.0012(4)
C12 0.0183(5) 0.0185(6) 0.0167(5) -0.0021(4) 0.0046(4) -0.0014(4)
C2 0.0204(6) 0.0168(5) 0.0184(6) 0.0005(4) 0.0004(4) 0.0017(4)
C7 0.0227(6) 0.0246(6) 0.0193(6) 0.0001(4) 0.0036(5) 0.0047(5)
C11 0.0206(6) 0.0265(6) 0.0219(6) -0.0028(5) 0.0020(5) -0.0004(5)
C13 0.0263(6) 0.0193(6) 0.0223(6) -0.0010(4) 0.0049(5) -0.0025(5)
C10 0.0235(6) 0.0382(8) 0.0274(7) -0.0083(6) 0.0010(5) -0.0063(6)
C4 0.0315(7) 0.0247(7) 0.0263(7) 0.0024(5) 0.0031(5) 0.0117(5)
C6 0.0317(7) 0.0308(7) 0.0233(6) -0.0025(5) 0.0065(5) 0.0099(6)
C14 0.0346(7) 0.0228(7) 0.0300(7) -0.0037(5) 0.0100(6) -0.0089(5)
C5 0.0357(8) 0.0288(7) 0.0295(7) -0.0014(5) 0.0068(6) 0.0158(6)

loop_
_atom_type_symbol
_atom_type_description
_atom_type_scat_dispersion_real
_atom_type_scat_dispersion_imag
_atom_type_scat_source
C C 0.0033 0.0016 'International Tables Vol C Tables 4.2.6.8 and 6.1.1.4'
H H 0.0000 0.0000 'International Tables Vol C Tables 4.2.6.8 and 6.1.1.4'
N N 0.0061 0.0033 'International Tables Vol C Tables 4.2.6.8 and 6.1.1.4'
O O 0.0106 0.0060 'International Tables Vol C Tables 4.2.6.8 and 6.1.1.4'

loop_
_geom_angle_atom_site_label_1
_geom_angle_atom_site_label_2
_geom_angle_atom_site_label_3
_geom_angle
_geom_angle_site_symmetry_1
_geom_angle_site_symmetry_3
_geom_angle_publ_flag
C14 N1 C10 116.32(12) . . ?
O2 C9 C8 126.49(11) . . ?
O2 C9 C1 125.57(11) . . ?
C8 C9 C1 107.93(10) . . ?
C3 C8 C9 110.51(10) . . ?
C7 C8 C9 128.05(11) . . ?
C7 C8 C3 121.42(11) . . ?
C8 C3 C2 109.63(11) . . ?
C4 C3 C8 121.06(12) . . ?
C4 C3 C2 129.28(12) . . ?
C9 C1 C1 112.74(12) . 2_655 ?
C12 C1 C9 107.37(9) . . ?
C12 C1 C1 115.09(9) . 2_655 ?
C12 C1 C2 109.26(10) . . ?
C2 C1 C9 102.05(9) . . ?
C2 C1 C1 109.50(7) . 2_655 ?
C11 C12 C1 121.86(11) . . ?
C13 C12 C1 121.15(11) . . ?
C13 C12 C11 116.95(12) . . ?
O1 C2 C3 127.33(12) . . ?
O1 C2 C1 124.34(11) . . ?
C3 C2 C1 108.32(10) . . ?
C8 C7 H7 121.3 . . ?
C6 C7 C8 117.44(12) . . ?
C6 C7 H7 121.3 . . ?
C12 C11 H11 120.4 . . ?
C10 C11 C12 119.16(13) . . ?
C10 C11 H11 120.4 . . ?
C12 C13 H13 120.4 . . ?
C14 C13 C12 119.19(13) . . ?
C14 C13 H13 120.4 . . ?
N1 C10 C11 123.98(14) . . ?
N1 C10 H10 118.0 . . ?
C11 C10 H10 118.0 . . ?
C3 C4 H4 121.2 . . ?
C3 C4 C5 117.56(13) . . ?
C5 C4 H4 121.2 . . ?
C7 C6 H6 119.4 . . ?
C7 C6 C5 121.16(13) . . ?
C5 C6 H6 119.4 . . ?
N1 C14 C13 124.36(14) . . ?
N1 C14 H14 117.8 . . ?
C13 C14 H14 117.8 . . ?
C4 C5 C6 121.35(13) . . ?
C4 C5 H5 119.3 . . ?
C6 C5 H5 119.3 . . ?
O1S C2S C3S 154.8(7) . 2_655 ?
C1S C2S O1S 2.7(8) . . ?
C1S C2S C3S 157.5(11) . 2_655 ?
C3S C2S O1S 166.8(18) . . ?
C3S C2S C1S 168(2) . . ?
C3S C2S C3S 22.6(17) . 2_655 ?
C1S O1S C2S 2.4(7) . . ?
C2S C1S O1S 174.9(15) . . ?
C2S C1S C3S 6.0(10) . . ?
O1S C1S C3S 171.3(12) . . ?
C2S C3S C2S 150(2) . 2_655 ?
C2S C3S C1S 6.4(11) . . ?
C2S C3S C4S 128(2) . . ?
C2S C3S C3S 146(3) . 2_655 ?
C1S C3S C2S 153.5(12) . 2_655 ?
C1S C3S C4S 125.0(14) . . ?
C4S C3S C2S 81.4(12) . 2_655 ?
C3S C3S C2S 11.6(10) 2_655 2_655 ?
C3S C3S C1S 147(2) 2_655 . ?
C3S C3S C4S 85.7(16) 2_655 . ?

loop_
_geom_bond_atom_site_label_1
_geom_bond_atom_site_label_2
_geom_bond_distance
_geom_bond_site_symmetry_2
_geom_bond_publ_flag
O2 C9 1.2108(15) . ?
O1 C2 1.2139(16) . ?
N1 C10 1.336(2) . ?
N1 C14 1.332(2) . ?
C9 C8 1.4737(16) . ?
C9 C1 1.5492(16) . ?
C8 C3 1.3951(17) . ?
C8 C7 1.3934(17) . ?
C3 C2 1.4772(17) . ?
C3 C4 1.3894(18) . ?
C1 C1 1.568(2) 2_655 ?
C1 C12 1.5326(16) . ?
C1 C2 1.5479(16) . ?
C12 C11 1.3988(17) . ?
C12 C13 1.3926(18) . ?
C7 H7 0.9500 . ?
C7 C6 1.3880(18) . ?
C11 H11 0.9500 . ?
C11 C10 1.3890(19) . ?
C13 H13 0.9500 . ?
C13 C14 1.3855(19) . ?
C10 H10 0.9500 . ?
C4 H4 0.9500 . ?
C4 C5 1.391(2) . ?
C6 H6 0.9500 . ?
C6 C5 1.396(2) . ?
C14 H14 0.9500 . ?
C5 H5 0.9500 . ?
C2S O1S 1.556(11) . ?
C2S C1S 0.739(10) . ?
C2S C3S 0.696(17) . ?
C2S C3S 1.94(3) 2_655 ?
O1S C1S 0.818(11) . ?
C1S C3S 1.43(2) . ?
C4S C3S 1.69(3) . ?
C3S C3S 1.33(4) 2_655 ?
